data_7115042
loop_
_publ_author_name
'Rudzevich, Valentyn L.'
'Gornitzka, Heinz'
'Romanenko, Vadim D.'
'Bertrand, Guy'

_publ_section_title
;
 Formation of the monoanion [Ar*P(BH3)(&#x00B5;-BH2)2H]-- with a
 symmetrically bridging hydride from the attempted synthesis of the
 dianion [Ar*P(BH3)3]2--
;
_journal_issue 17
_journal_name_full 'Chemical Communications'
_journal_page_first 1634
_journal_paper_doi 10.1039/b105030n
_journal_year 2001
_chemical_formula_sum 'C30 H60 B2 Li O3 P'
_chemical_formula_weight 528.31
_chemical_name_systematic
; 
? 
;
_space_group_IT_number 19
_symmetry_cell_setting orthorhombic
_symmetry_space_group_name_Hall 'P 2ac 2ab'
_symmetry_space_group_name_H-M 'P 21 21 21'
_atom_sites_solution_hydrogens geom
_atom_sites_solution_primary direct
_atom_sites_solution_secondary difmap
_audit_creation_method SHELXL-97
_cell_angle_alpha 90.00
_cell_angle_beta 90.00
_cell_angle_gamma 90.00
_cell_formula_units_Z 4
_cell_length_a 9.4853(5)
_cell_length_b 11.0044(5)
_cell_length_c 32.8968(16)
_cell_measurement_reflns_used 7935
_cell_measurement_temperature 193(2)
_cell_measurement_theta_max 29.236
_cell_measurement_theta_min 2.226
_cell_volume 3433.8(3)
_computing_cell_refinement 'Bruker SMART'
_computing_data_collection 'Bruker SMART'
_computing_data_reduction 'Bruker SHELXTL'
_computing_molecular_graphics 'Bruker SHELXTL'
_computing_publication_material 'Bruker SHELXTL'
_computing_structure_refinement 'SHELXL-97 (Sheldrick, 1997)'
_computing_structure_solution 'SHELXS-97 (Sheldrick, 1990)'
_diffrn_ambient_temperature 193(2)
_diffrn_measured_fraction_theta_full 0.999
_diffrn_measured_fraction_theta_max 0.999
_diffrn_measurement_device_type 'CCD area detector'
_diffrn_measurement_method 'phi and omega scans'
_diffrn_radiation_monochromator graphite
_diffrn_radiation_source 'fine-focus sealed tube'
_diffrn_radiation_type MoK\a
_diffrn_radiation_wavelength 0.71073
_diffrn_reflns_av_R_equivalents 0.0304
_diffrn_reflns_av_sigmaI/netI 0.0362
_diffrn_reflns_limit_h_max 11
_diffrn_reflns_limit_h_min -11
_diffrn_reflns_limit_k_max 13
_diffrn_reflns_limit_k_min -12
_diffrn_reflns_limit_l_max 34
_diffrn_reflns_limit_l_min -41
_diffrn_reflns_number 18214
_diffrn_reflns_theta_full 26.37
_diffrn_reflns_theta_max 26.37
_diffrn_reflns_theta_min 1.95
_exptl_absorpt_coefficient_mu 0.105
_exptl_absorpt_correction_T_max 1.000000
_exptl_absorpt_correction_T_min 0.811550
_exptl_absorpt_correction_type semi-empirical
_exptl_absorpt_process_details 'SADABS (Bruker-AXS)'
_exptl_crystal_colour colorless
_exptl_crystal_density_diffrn 1.022
_exptl_crystal_density_method 'not measured'
_exptl_crystal_description block
_exptl_crystal_F_000 1168
_exptl_crystal_size_max 0.5
_exptl_crystal_size_mid 0.7
_exptl_crystal_size_min 0.8
_refine_diff_density_max 0.345
_refine_diff_density_min -0.223
_refine_diff_density_rms 0.036
_refine_ls_abs_structure_details 'Flack H D (1983), Acta Cryst. A39, 876-881'
_refine_ls_abs_structure_Flack 0.02(10)
_refine_ls_extinction_method none
_refine_ls_goodness_of_fit_ref 1.078
_refine_ls_hydrogen_treatment mixed
_refine_ls_matrix_type full
_refine_ls_number_parameters 470
_refine_ls_number_reflns 7012
_refine_ls_number_restraints 344
_refine_ls_restrained_S_all 1.081
_refine_ls_R_factor_all 0.0671
_refine_ls_R_factor_gt 0.0505
_refine_ls_shift/su_max 0.000
_refine_ls_shift/su_mean 0.000
_refine_ls_structure_factor_coef Fsqd
_refine_ls_weighting_details 'calc w=1/[\s^2^(Fo^2^)+(0.0672P)^2^+0.5772P] where P=(Fo^2^+2Fc^2^)/3'
_refine_ls_weighting_scheme calc
_refine_ls_wR_factor_gt 0.1215
_refine_ls_wR_factor_ref 0.1299
_reflns_number_gt 5840
_reflns_number_total 7012
_reflns_threshold_expression >2sigma(I)
_cod_data_source_file b105030n.txt
_cod_data_source_block 1
_cod_depositor_comments
;
The following automatic conversions were performed:

'_symmetry_cell_setting' value 'Orthorhombic' changed to
'orthorhombic' according to
/usr/data/users/saulius/automatic-downloads/retrospective/RSC/lib/dictionaries/cif_core.dic
dictionary named 'cif_core.dic' version 2.4.2 from 2011-04-26.

Automatic conversion script
Id: cif_fix_values 2281 2013-09-26 08:29:07Z andrius 
;
_cod_original_sg_symbol_H-M P212121
_cod_database_code 7115042

loop_
_symmetry_equiv_pos_as_xyz
'x, y, z'
'-x+1/2, -y, z+1/2'
'-x, y+1/2, -z+1/2'
'x+1/2, -y+1/2, -z'

loop_
_atom_site_label
_atom_site_type_symbol
_atom_site_fract_x
_atom_site_fract_y
_atom_site_fract_z
_atom_site_U_iso_or_equiv
_atom_site_adp_type
_atom_site_occupancy
_atom_site_symmetry_multiplicity
_atom_site_calc_flag
_atom_site_refinement_flags
_atom_site_disorder_assembly
_atom_site_disorder_group
B1 B 0.2383(4) 0.1977(2) 0.10831(10) 0.0461(6) Uani 1 1 d . . .
H1A H 0.233(3) 0.179(2) 0.0748(8) 0.049(7) Uiso 1 1 d . . .
H1B H 0.151(3) 0.156(3) 0.1230(9) 0.056(8) Uiso 1 1 d . . .
H1C H 0.340(3) 0.176(3) 0.1210(10) 0.070(9) Uiso 1 1 d . . .
B2 B 0.0906(4) 0.4649(3) 0.07487(9) 0.0470(7) Uani 1 1 d . . .
H2A H 0.081(4) 0.560(4) 0.0911(11) 0.097(12) Uiso 1 1 d . . .
H2B H 0.139(4) 0.476(4) 0.0475(13) 0.108(14) Uiso 1 1 d . . .
H2C H 0.001(3) 0.414(3) 0.0744(9) 0.064(9) Uiso 1 1 d . . .
P1 P 0.22912(6) 0.37521(5) 0.108681(17) 0.03323(14) Uani 1 1 d . . .
H1 H 0.340(2) 0.3997(18) 0.0896(6) 0.019(5) Uiso 1 1 d . . .
C1 C 0.2802(2) 0.44249(18) 0.15842(6) 0.0282(4) Uani 1 1 d . . .
C2 C 0.4112(2) 0.5072(2) 0.16217(7) 0.0342(5) Uani 1 1 d . . .
C3 C 0.4540(2) 0.5454(2) 0.20048(7) 0.0355(5) Uani 1 1 d . . .
H3 H 0.5403 0.5888 0.2026 0.043 Uiso 1 1 calc R . .
C4 C 0.3786(2) 0.5240(2) 0.23567(7) 0.0342(5) Uani 1 1 d . A .
C5 C 0.2517(2) 0.46515(19) 0.23141(6) 0.0328(5) Uani 1 1 d . . .
H5 H 0.1976 0.4502 0.2552 0.039 Uiso 1 1 calc R . .
C6 C 0.1972(2) 0.42578(19) 0.19394(6) 0.0290(4) Uani 1 1 d . . .
C7 C 0.5137(3) 0.5386(3) 0.12657(8) 0.0505(7) Uani 1 1 d . . .
C8 C 0.5886(3) 0.4225(3) 0.11115(9) 0.0689(9) Uani 1 1 d . . .
H8A H 0.6347 0.4395 0.0851 0.103 Uiso 1 1 calc R . .
H8B H 0.5191 0.3575 0.1075 0.103 Uiso 1 1 calc R . .
H8C H 0.6595 0.3969 0.1311 0.103 Uiso 1 1 calc R . .
C9 C 0.4384(3) 0.6120(3) 0.09269(8) 0.0597(8) Uani 1 1 d . . .
H9A H 0.4180 0.6942 0.1026 0.089 Uiso 1 1 calc R . .
H9B H 0.3500 0.5715 0.0854 0.089 Uiso 1 1 calc R . .
H9C H 0.4995 0.6168 0.0687 0.089 Uiso 1 1 calc R . .
C10 C 0.6349(4) 0.6237(4) 0.14025(10) 0.0902(13) Uani 1 1 d . . .
H10A H 0.5951 0.6971 0.1527 0.135 Uiso 1 1 calc R . .
H10B H 0.6920 0.6464 0.1166 0.135 Uiso 1 1 calc R . .
H10C H 0.6942 0.5815 0.1601 0.135 Uiso 1 1 calc R . .
C11 C 0.0500(2) 0.3636(2) 0.19815(7) 0.0337(5) Uani 1 1 d . . .
C12 C -0.0423(3) 0.4360(3) 0.22801(8) 0.0489(6) Uani 1 1 d . . .
H12A H -0.1390 0.4047 0.2272 0.073 Uiso 1 1 calc R . .
H12B H -0.0423 0.5220 0.2202 0.073 Uiso 1 1 calc R . .
H12C H -0.0045 0.4276 0.2556 0.073 Uiso 1 1 calc R . .
C13 C 0.0731(3) 0.2347(2) 0.21490(8) 0.0458(6) Uani 1 1 d . . .
H13A H -0.0184 0.1956 0.2194 0.069 Uiso 1 1 calc R . .
H13B H 0.1246 0.2394 0.2407 0.069 Uiso 1 1 calc R . .
H13C H 0.1277 0.1870 0.1953 0.069 Uiso 1 1 calc R . .
C14 C -0.0384(2) 0.3558(3) 0.15938(8) 0.0454(6) Uani 1 1 d . . .
H14A H 0.0078 0.3011 0.1400 0.068 Uiso 1 1 calc R . .
H14B H -0.0473 0.4368 0.1473 0.068 Uiso 1 1 calc R . .
H14C H -0.1323 0.3243 0.1660 0.068 Uiso 1 1 calc R . .
C15 C 0.4353(2) 0.5665(2) 0.27727(7) 0.0411(6) Uani 1 1 d DU . .
C16 C 0.4452(6) 0.7078(4) 0.27700(14) 0.0603(13) Uani 0.703(6) 1 d PDU A 1
H16A H 0.3517 0.7423 0.2719 0.090 Uiso 0.703(6) 1 calc PR A 1
H16B H 0.5103 0.7338 0.2555 0.090 Uiso 0.703(6) 1 calc PR A 1
H16C H 0.4800 0.7362 0.3034 0.090 Uiso 0.703(6) 1 calc PR A 1
C17 C 0.3369(5) 0.5328(5) 0.31264(10) 0.0602(14) Uani 0.703(6) 1 d PDU A 1
H17A H 0.3754 0.5651 0.3381 0.090 Uiso 0.703(6) 1 calc PR A 1
H17B H 0.3294 0.4441 0.3146 0.090 Uiso 0.703(6) 1 calc PR A 1
H17C H 0.2433 0.5676 0.3078 0.090 Uiso 0.703(6) 1 calc PR A 1
C18 C 0.5781(5) 0.5141(5) 0.28433(13) 0.0571(13) Uani 0.703(6) 1 d PDU A 1
H18A H 0.6414 0.5390 0.2623 0.086 Uiso 0.703(6) 1 calc PR A 1
H18B H 0.5717 0.4252 0.2850 0.086 Uiso 0.703(6) 1 calc PR A 1
H18C H 0.6151 0.5436 0.3103 0.086 Uiso 0.703(6) 1 calc PR A 1
C16' C 0.4448(13) 0.4493(10) 0.3056(3) 0.072(3) Uani 0.297(6) 1 d PDU A 2
H16D H 0.4949 0.4700 0.3307 0.107 Uiso 0.297(6) 1 calc PR A 2
H16E H 0.4958 0.3848 0.2913 0.107 Uiso 0.297(6) 1 calc PR A 2
H16F H 0.3495 0.4212 0.3122 0.107 Uiso 0.297(6) 1 calc PR A 2
C17' C 0.5903(9) 0.6113(15) 0.2752(3) 0.070(4) Uani 0.297(6) 1 d PDU A 2
H17D H 0.5947 0.6872 0.2597 0.105 Uiso 0.297(6) 1 calc PR A 2
H17E H 0.6486 0.5496 0.2619 0.105 Uiso 0.297(6) 1 calc PR A 2
H17F H 0.6255 0.6254 0.3028 0.105 Uiso 0.297(6) 1 calc PR A 2
C18' C 0.3393(12) 0.6554(13) 0.2953(3) 0.080(4) Uani 0.297(6) 1 d PDU A 2
H18D H 0.3753 0.6805 0.3219 0.120 Uiso 0.297(6) 1 calc PR A 2
H18E H 0.2458 0.6189 0.2985 0.120 Uiso 0.297(6) 1 calc PR A 2
H18F H 0.3325 0.7265 0.2774 0.120 Uiso 0.297(6) 1 calc PR A 2
Li1 Li 0.1086(5) 0.0261(4) 0.08074(13) 0.0465(10) Uani 1 1 d . B .
O1 O 0.2265(3) -0.0604(2) 0.04319(8) 0.0814(7) Uani 1 1 d DU . .
C19 C 0.1700(17) -0.1802(10) 0.0322(5) 0.049(3) Uani 0.310(11) 1 d PDU B 1
H19A H 0.0697 -0.1732 0.0242 0.059 Uiso 0.310(11) 1 calc PR B 1
H19B H 0.1771 -0.2365 0.0556 0.059 Uiso 0.310(11) 1 calc PR B 1
C20 C 0.2554(19) -0.2261(13) -0.0025(6) 0.066(4) Uani 0.310(11) 1 d PDU B 1
H20A H 0.3224 -0.2897 0.0064 0.079 Uiso 0.310(11) 1 calc PR B 1
H20B H 0.1944 -0.2592 -0.0243 0.079 Uiso 0.310(11) 1 calc PR B 1
C21 C 0.3307(18) -0.1151(11) -0.0163(4) 0.082(4) Uani 0.310(11) 1 d PDU B 1
H21A H 0.4285 -0.1359 -0.0241 0.099 Uiso 0.310(11) 1 calc PR B 1
H21B H 0.2826 -0.0803 -0.0403 0.099 Uiso 0.310(11) 1 calc PR B 1
C22 C 0.332(2) -0.0294(16) 0.0157(6) 0.103(7) Uani 0.310(11) 1 d PDU B 1
H22A H 0.4249 -0.0298 0.0294 0.124 Uiso 0.310(11) 1 calc PR B 1
H22B H 0.3148 0.0532 0.0048 0.124 Uiso 0.310(11) 1 calc PR B 1
C19' C 0.1838(11) -0.1672(10) 0.0221(4) 0.121(4) Uani 0.690(11) 1 d PDU B 2
H19C H 0.0953 -0.1524 0.0069 0.145 Uiso 0.690(11) 1 calc PR B 2
H19D H 0.1683 -0.2350 0.0413 0.145 Uiso 0.690(11) 1 calc PR B 2
C20' C 0.3003(13) -0.1960(10) -0.0062(3) 0.120(4) Uani 0.690(11) 1 d PDU B 2
H20C H 0.2789 -0.1657 -0.0339 0.144 Uiso 0.690(11) 1 calc PR B 2
H20D H 0.3159 -0.2848 -0.0076 0.144 Uiso 0.690(11) 1 calc PR B 2
C21' C 0.4266(8) -0.1336(5) 0.0106(2) 0.097(3) Uani 0.690(11) 1 d PDU B 2
H21C H 0.4797 -0.1883 0.0290 0.116 Uiso 0.690(11) 1 calc PR B 2
H21D H 0.4900 -0.1062 -0.0114 0.116 Uiso 0.690(11) 1 calc PR B 2
C22' C 0.3703(7) -0.0316(8) 0.0327(3) 0.095(3) Uani 0.690(11) 1 d PDU B 2
H22C H 0.3734 0.0425 0.0156 0.113 Uiso 0.690(11) 1 calc PR B 2
H22D H 0.4264 -0.0167 0.0576 0.113 Uiso 0.690(11) 1 calc PR B 2
O2 O 0.0650(2) -0.09349(16) 0.12185(6) 0.0576(5) Uani 1 1 d D . .
C23 C 0.1636(3) -0.1168(3) 0.15351(11) 0.0712(9) Uani 1 1 d D B .
H23A H 0.1534 -0.0555 0.1753 0.085 Uiso 1 1 calc R . .
H23B H 0.2610 -0.1125 0.1428 0.085 Uiso 1 1 calc R . .
C24 C 0.1351(4) -0.2389(3) 0.16957(10) 0.0645(8) Uani 1 1 d D . .
H24A H 0.1558 -0.2433 0.1990 0.077 Uiso 1 1 calc R B .
H24B H 0.1915 -0.3011 0.1552 0.077 Uiso 1 1 calc R . .
C25 C -0.0185(4) -0.2548(3) 0.16152(10) 0.0685(9) Uani 1 1 d D B .
H25A H -0.0413 -0.3414 0.1567 0.082 Uiso 1 1 calc R . .
H25B H -0.0752 -0.2251 0.1847 0.082 Uiso 1 1 calc R . .
C26 C -0.0460(4) -0.1818(3) 0.12481(12) 0.0743(10) Uani 1 1 d D B .
H26A H -0.0468 -0.2344 0.1004 0.089 Uiso 1 1 calc R . .
H26B H -0.1385 -0.1407 0.1270 0.089 Uiso 1 1 calc R . .
O3 O -0.0668(2) 0.0576(2) 0.05380(6) 0.0664(6) Uani 1 1 d DU . .
C27 C -0.0815(9) 0.1414(12) 0.0190(3) 0.075(3) Uani 0.523(14) 1 d PDU B 1
H27A H -0.0814 0.0945 -0.0067 0.090 Uiso 0.523(14) 1 calc PR B 1
H27B H -0.0007 0.1982 0.0184 0.090 Uiso 0.523(14) 1 calc PR B 1
C28 C -0.2146(13) 0.2107(9) 0.0225(4) 0.076(3) Uani 0.523(14) 1 d PDU B 1
H28A H -0.1982 0.2910 0.0352 0.092 Uiso 0.523(14) 1 calc PR B 1
H28B H -0.2588 0.2227 -0.0045 0.092 Uiso 0.523(14) 1 calc PR B 1
C29 C -0.3023(9) 0.1339(10) 0.0484(3) 0.078(2) Uani 0.523(14) 1 d PDU B 1
H29A H -0.3687 0.1836 0.0646 0.094 Uiso 0.523(14) 1 calc PR B 1
H29B H -0.3567 0.0749 0.0320 0.094 Uiso 0.523(14) 1 calc PR B 1
C30 C -0.2021(12) 0.0723(15) 0.0745(4) 0.083(4) Uani 0.523(14) 1 d PDU B 1
H30A H -0.2397 -0.0085 0.0821 0.099 Uiso 0.523(14) 1 calc PR B 1
H30B H -0.1885 0.1200 0.0997 0.099 Uiso 0.523(14) 1 calc PR B 1
C27' C -0.0560(12) 0.0833(10) 0.0109(2) 0.067(3) Uani 0.477(14) 1 d PDU B 2
H27C H -0.1049 0.0215 -0.0058 0.080 Uiso 0.477(14) 1 calc PR B 2
H27D H 0.0433 0.0906 0.0020 0.080 Uiso 0.477(14) 1 calc PR B 2
C28' C -0.1294(17) 0.2009(8) 0.0102(3) 0.075(3) Uani 0.477(14) 1 d PDU B 2
H28C H -0.1721 0.2161 -0.0168 0.090 Uiso 0.477(14) 1 calc PR B 2
H28D H -0.0639 0.2681 0.0167 0.090 Uiso 0.477(14) 1 calc PR B 2
C29' C -0.2409(17) 0.1887(13) 0.0422(4) 0.098(4) Uani 0.477(14) 1 d PDU B 2
H29C H -0.2633 0.2693 0.0539 0.117 Uiso 0.477(14) 1 calc PR B 2
H29D H -0.3280 0.1542 0.0303 0.117 Uiso 0.477(14) 1 calc PR B 2
C30' C -0.1866(14) 0.1095(15) 0.0731(3) 0.076(4) Uani 0.477(14) 1 d PDU B 2
H30C H -0.1594 0.1554 0.0977 0.091 Uiso 0.477(14) 1 calc PR B 2
H30D H -0.2563 0.0464 0.0805 0.091 Uiso 0.477(14) 1 calc PR B 2

loop_
_atom_site_aniso_label
_atom_site_aniso_U_11
_atom_site_aniso_U_22
_atom_site_aniso_U_33
_atom_site_aniso_U_23
_atom_site_aniso_U_13
_atom_site_aniso_U_12
B1 0.0628(18) 0.0330(13) 0.0423(14) -0.0054(13) -0.0022(16) -0.0005(13)
B2 0.0526(17) 0.0540(19) 0.0345(14) 0.0087(14) -0.0117(13) 0.0021(15)
P1 0.0420(3) 0.0310(3) 0.0267(2) -0.0002(3) -0.0049(2) -0.0016(2)
C1 0.0322(10) 0.0252(9) 0.0273(10) 0.0014(8) -0.0070(8) 0.0006(9)
C2 0.0349(11) 0.0353(12) 0.0324(11) 0.0043(10) -0.0007(9) -0.0034(10)
C3 0.0314(11) 0.0371(12) 0.0380(12) 0.0005(10) -0.0041(9) -0.0066(10)
C4 0.0373(12) 0.0331(11) 0.0323(11) -0.0011(10) -0.0067(9) 0.0034(9)
C5 0.0362(12) 0.0350(11) 0.0273(10) 0.0027(9) 0.0005(9) 0.0016(9)
C6 0.0320(11) 0.0257(9) 0.0293(10) 0.0032(9) -0.0055(8) 0.0012(8)
C7 0.0453(14) 0.0712(19) 0.0349(12) 0.0044(13) 0.0043(11) -0.0201(13)
C8 0.0470(15) 0.108(3) 0.0517(16) -0.0021(18) 0.0089(14) 0.0124(16)
C9 0.084(2) 0.0524(17) 0.0426(13) 0.0119(13) 0.0115(14) -0.0191(16)
C10 0.072(2) 0.140(4) 0.0590(19) 0.002(2) 0.0121(15) -0.064(2)
C11 0.0333(10) 0.0320(11) 0.0356(11) 0.0013(10) 0.0011(9) -0.0041(10)
C12 0.0389(13) 0.0493(15) 0.0584(16) -0.0073(13) 0.0083(11) -0.0074(12)
C13 0.0556(15) 0.0342(13) 0.0477(14) 0.0072(11) -0.0003(12) -0.0096(11)
C14 0.0340(12) 0.0550(16) 0.0473(14) -0.0013(13) -0.0025(10) -0.0092(11)
C15 0.0407(13) 0.0479(14) 0.0345(12) -0.0080(11) -0.0077(10) 0.0007(11)
C16 0.081(3) 0.047(2) 0.053(2) -0.0175(19) -0.017(2) 0.007(2)
C17 0.070(3) 0.089(4) 0.0226(17) -0.007(2) -0.0074(16) -0.009(2)
C18 0.055(2) 0.067(3) 0.049(2) -0.014(2) -0.0224(19) 0.010(2)
C16' 0.083(8) 0.097(7) 0.036(5) 0.007(5) -0.025(5) 0.000(6)
C17' 0.047(5) 0.126(12) 0.036(5) -0.024(6) -0.015(4) -0.018(6)
C18' 0.072(7) 0.113(10) 0.054(7) -0.042(7) -0.019(6) 0.021(7)
Li1 0.049(2) 0.045(2) 0.045(2) -0.003(2) -0.0029(19) -0.0048(19)
O1 0.0736(14) 0.0765(14) 0.0942(16) -0.0395(14) 0.0250(13) -0.0079(13)
C19 0.072(7) 0.027(5) 0.049(6) -0.004(5) 0.007(5) 0.006(4)
C20 0.083(9) 0.055(6) 0.060(7) 0.009(5) 0.035(6) 0.000(6)
C21 0.108(10) 0.062(7) 0.076(7) 0.025(6) 0.046(7) 0.004(7)
C22 0.123(14) 0.067(8) 0.119(13) 0.004(7) 0.055(11) -0.030(9)
C19' 0.111(6) 0.126(8) 0.126(8) -0.084(7) 0.004(5) -0.001(5)
C20' 0.171(9) 0.114(9) 0.074(5) -0.026(6) 0.040(6) 0.034(7)
C21' 0.126(5) 0.057(3) 0.106(5) 0.026(3) 0.072(4) 0.021(3)
C22' 0.068(4) 0.101(5) 0.115(6) -0.005(5) 0.037(4) 0.020(3)
O2 0.0629(12) 0.0474(11) 0.0624(12) 0.0178(9) -0.0222(9) -0.0184(9)
C23 0.0661(18) 0.074(2) 0.074(2) 0.0207(19) -0.0215(16) -0.0158(18)
C24 0.081(2) 0.0520(17) 0.0607(19) 0.0131(15) -0.0038(15) 0.0132(16)
C25 0.080(2) 0.0599(19) 0.0655(19) 0.0162(17) -0.0076(17) -0.0194(16)
C26 0.065(2) 0.068(2) 0.090(2) 0.0219(19) -0.0122(18) -0.0195(16)
O3 0.0570(12) 0.0908(16) 0.0515(11) 0.0229(11) -0.0081(9) -0.0014(11)
C27 0.073(5) 0.081(8) 0.070(6) 0.031(5) -0.011(4) -0.003(5)
C28 0.082(7) 0.068(5) 0.079(7) 0.012(5) -0.018(6) 0.009(5)
C29 0.067(4) 0.072(5) 0.096(6) -0.002(5) -0.004(4) 0.014(4)
C30 0.061(5) 0.084(8) 0.104(7) 0.032(6) 0.012(4) 0.017(5)
C27' 0.094(6) 0.061(6) 0.046(4) 0.010(4) -0.018(3) 0.007(4)
C28' 0.116(10) 0.053(5) 0.056(5) 0.004(4) -0.016(5) 0.009(5)
C29' 0.097(9) 0.072(8) 0.124(9) 0.015(7) 0.003(7) 0.032(6)
C30' 0.079(6) 0.086(9) 0.063(5) 0.010(5) -0.011(4) 0.003(5)

loop_
_atom_type_symbol
_atom_type_description
_atom_type_scat_dispersion_real
_atom_type_scat_dispersion_imag
_atom_type_scat_source
C C 0.0033 0.0016 'International Tables Vol C Tables 4.2.6.8 and 6.1.1.4'
H H 0.0000 0.0000 'International Tables Vol C Tables 4.2.6.8 and 6.1.1.4'
Li Li -0.0003 0.0001 'International Tables Vol C Tables 4.2.6.8 and 6.1.1.4'
B B 0.0013 0.0007 'International Tables Vol C Tables 4.2.6.8 and 6.1.1.4'
O O 0.0106 0.0060 'International Tables Vol C Tables 4.2.6.8 and 6.1.1.4'
P P 0.1023 0.0942 'International Tables Vol C Tables 4.2.6.8 and 6.1.1.4'

loop_
_geom_angle_atom_site_label_1
_geom_angle_atom_site_label_2
_geom_angle_atom_site_label_3
_geom_angle
P1 B1 Li1 139.2(2)
P1 B1 H1A 100.9(14)
Li1 B1 H1A 57.8(14)
P1 B1 H1B 113.3(15)
Li1 B1 H1B 55.8(15)
H1A B1 H1B 109(2)
P1 B1 H1C 105.2(17)
Li1 B1 H1C 115.0(17)
H1A B1 H1C 112(2)
H1B B1 H1C 115(2)
P1 B2 H2A 103.8(18)
P1 B2 H2B 105(2)
H2A B2 H2B 109(3)
P1 B2 H2C 106.7(17)
H2A B2 H2C 116(2)
H2B B2 H2C 115(3)
C1 P1 B1 113.05(11)
C1 P1 B2 117.88(12)
B1 P1 B2 121.52(14)
C1 P1 H1 97.9(9)
B1 P1 H1 100.1(9)
B2 P1 H1 99.6(9)
C6 C1 C2 118.18(18)
C6 C1 P1 121.85(15)
C2 C1 P1 119.86(16)
C3 C2 C1 118.7(2)
C3 C2 C7 115.5(2)
C1 C2 C7 125.73(19)
C4 C3 C2 123.8(2)
C4 C3 H3 118.1
C2 C3 H3 118.1
C5 C4 C3 116.7(2)
C5 C4 C15 122.6(2)
C3 C4 C15 120.7(2)
C4 C5 C6 123.8(2)
C4 C5 H5 118.1
C6 C5 H5 118.1
C5 C6 C1 118.56(19)
C5 C6 C11 112.72(18)
C1 C6 C11 128.69(18)
C8 C7 C10 104.7(3)
C8 C7 C9 114.0(2)
C10 C7 C9 103.6(3)
C8 C7 C2 110.4(2)
C10 C7 C2 112.2(2)
C9 C7 C2 111.6(2)
C7 C8 H8A 109.5
C7 C8 H8B 109.5
H8A C8 H8B 109.5
C7 C8 H8C 109.5
H8A C8 H8C 109.5
H8B C8 H8C 109.5
C7 C9 H9A 109.5
C7 C9 H9B 109.5
H9A C9 H9B 109.5
C7 C9 H9C 109.5
H9A C9 H9C 109.5
H9B C9 H9C 109.5
C7 C10 H10A 109.5
C7 C10 H10B 109.5
H10A C10 H10B 109.5
C7 C10 H10C 109.5
H10A C10 H10C 109.5
H10B C10 H10C 109.5
C14 C11 C13 109.0(2)
C14 C11 C12 104.46(19)
C13 C11 C12 109.3(2)
C14 C11 C6 116.18(18)
C13 C11 C6 107.99(18)
C12 C11 C6 109.79(18)
C11 C12 H12A 109.5
C11 C12 H12B 109.5
H12A C12 H12B 109.5
C11 C12 H12C 109.5
H12A C12 H12C 109.5
H12B C12 H12C 109.5
C11 C13 H13A 109.5
C11 C13 H13B 109.5
H13A C13 H13B 109.5
C11 C13 H13C 109.5
H13A C13 H13C 109.5
H13B C13 H13C 109.5
C11 C14 H14A 109.5
C11 C14 H14B 109.5
H14A C14 H14B 109.5
C11 C14 H14C 109.5
H14A C14 H14C 109.5
H14B C14 H14C 109.5
C18' C15 C18 139.6(5)
C18' C15 C17 58.5(6)
C18 C15 C17 109.9(3)
C18' C15 C4 110.1(4)
C18 C15 C4 109.8(2)
C17 C15 C4 112.8(2)
C18' C15 C17' 113.3(8)
C18 C15 C17' 43.0(6)
C17 C15 C17' 133.2(4)
C4 C15 C17' 112.8(4)
C18' C15 C16 51.1(6)
C18 C15 C16 109.4(3)
C17 C15 C16 106.4(3)
C4 C15 C16 108.6(2)
C17' C15 C16 68.0(6)
C18' C15 C16' 109.9(7)
C18 C15 C16' 62.9(5)
C17 C15 C16' 52.8(5)
C4 C15 C16' 107.1(4)
C17' C15 C16' 103.2(7)
C16 C15 C16' 143.8(4)
C15 C16 H16A 109.5
C15 C16 H16B 109.5
H16A C16 H16B 109.5
C15 C16 H16C 109.5
H16A C16 H16C 109.5
H16B C16 H16C 109.5
C15 C17 H17A 109.5
C15 C17 H17B 109.5
H17A C17 H17B 109.5
C15 C17 H17C 109.5
H17A C17 H17C 109.5
H17B C17 H17C 109.5
C15 C18 H18A 109.5
C15 C18 H18B 109.5
H18A C18 H18B 109.5
C15 C18 H18C 109.5
H18A C18 H18C 109.5
H18B C18 H18C 109.5
C15 C16' H16D 109.5
C15 C16' H16E 109.5
H16D C16' H16E 109.5
C15 C16' H16F 109.5
H16D C16' H16F 109.5
H16E C16' H16F 109.5
C15 C17' H17D 109.5
C15 C17' H17E 109.5
H17D C17' H17E 109.5
C15 C17' H17F 109.5
H17D C17' H17F 109.5
H17E C17' H17F 109.5
C15 C18' H18D 109.5
C15 C18' H18E 109.5
H18D C18' H18E 109.5
C15 C18' H18F 109.5
H18D C18' H18F 109.5
H18E C18' H18F 109.5
O3 Li1 O1 107.3(2)
O3 Li1 O2 105.1(2)
O1 Li1 O2 103.7(2)
O3 Li1 B1 118.1(2)
O1 Li1 B1 109.3(2)
O2 Li1 B1 112.1(2)
O3 Li1 H1A 107.7(8)
O1 Li1 H1A 90.6(8)
O2 Li1 H1A 138.1(8)
B1 Li1 H1A 27.4(7)
O3 Li1 H1B 111.2(8)
O1 Li1 H1B 132.3(8)
O2 Li1 H1B 92.4(9)
B1 Li1 H1B 25.6(8)
H1A Li1 H1B 51.6(11)
C22 O1 C19' 95.1(7)
C22 O1 C22' 27.2(11)
C19' O1 C22' 109.5(5)
C22 O1 C19 108.8(8)
C19' O1 C19 15.2(9)
C22' O1 C19 118.9(7)
C22 O1 Li1 135.7(7)
C19' O1 Li1 123.9(5)
C22' O1 Li1 126.6(4)
C19 O1 Li1 113.1(6)
O1 C19 C20 107.2(9)
O1 C19 H19A 110.3
C20 C19 H19A 110.3
O1 C19 H19B 110.3
C20 C19 H19B 110.3
H19A C19 H19B 108.5
C21 C20 C19 102.5(10)
C21 C20 H20A 111.3
C19 C20 H20A 111.3
C21 C20 H20B 111.3
C19 C20 H20B 111.3
H20A C20 H20B 109.2
C22 C21 C20 109.1(10)
C22 C21 H21A 109.9
C20 C21 H21A 109.9
C22 C21 H21B 109.9
C20 C21 H21B 109.9
H21A C21 H21B 108.3
O1 C22 C21 108.3(9)
O1 C22 H22A 110.0
C21 C22 H22A 110.0
O1 C22 H22B 110.0
C21 C22 H22B 110.0
H22A C22 H22B 108.4
O1 C19' C20' 105.7(7)
O1 C19' H19C 110.6
C20' C19' H19C 110.6
O1 C19' H19D 110.6
C20' C19' H19D 110.6
H19C C19' H19D 108.7
C19' C20' C21' 105.6(6)
C19' C20' H20C 110.6
C21' C20' H20C 110.6
C19' C20' H20D 110.6
C21' C20' H20D 110.6
H20C C20' H20D 108.8
C22' C21' C20' 104.4(6)
C22' C21' H21C 110.9
C20' C21' H21C 110.9
C22' C21' H21D 110.9
C20' C21' H21D 110.9
H21C C21' H21D 108.9
C21' C22' O1 107.5(6)
C21' C22' H22C 110.2
O1 C22' H22C 110.2
C21' C22' H22D 110.2
O1 C22' H22D 110.2
H22C C22' H22D 108.5
C23 O2 C26 108.1(2)
C23 O2 Li1 119.7(2)
C26 O2 Li1 131.7(2)
O2 C23 C24 107.9(2)
O2 C23 H23A 110.1
C24 C23 H23A 110.1
O2 C23 H23B 110.1
C24 C23 H23B 110.1
H23A C23 H23B 108.4
C23 C24 C25 102.9(3)
C23 C24 H24A 111.2
C25 C24 H24A 111.2
C23 C24 H24B 111.2
C25 C24 H24B 111.2
H24A C24 H24B 109.1
C26 C25 C24 104.7(3)
C26 C25 H25A 110.8
C24 C25 H25A 110.8
C26 C25 H25B 110.8
C24 C25 H25B 110.8
H25A C25 H25B 108.9
O2 C26 C25 107.2(3)
O2 C26 H26A 110.3
C25 C26 H26A 110.3
O2 C26 H26B 110.3
C25 C26 H26B 110.3
H26A C26 H26B 108.5
C30' O3 C27' 114.4(6)
C30' O3 C30 17.4(12)
C27' O3 C30 119.7(7)
C30' O3 C27 91.1(6)
C27' O3 C27 29.0(4)
C30 O3 C27 102.0(5)
C30' O3 Li1 124.1(6)
C27' O3 Li1 115.2(5)
C30 O3 Li1 124.6(6)
C27 O3 Li1 123.6(4)
O3 C27 C28 110.0(6)
O3 C27 H27A 109.7
C28 C27 H27A 109.7
O3 C27 H27B 109.7
C28 C27 H27B 109.7
H27A C27 H27B 108.2
C29 C28 C27 103.5(7)
C29 C28 H28A 111.1
C27 C28 H28A 111.1
C29 C28 H28B 111.1
C27 C28 H28B 111.1
H28A C28 H28B 109.0
C30 C29 C28 104.0(7)
C30 C29 H29A 111.0
C28 C29 H29A 111.0
C30 C29 H29B 111.0
C28 C29 H29B 111.0
H29A C29 H29B 109.0
C29 C30 O3 110.7(8)
C29 C30 H30A 109.5
O3 C30 H30A 109.5
C29 C30 H30B 109.5
O3 C30 H30B 109.5
H30A C30 H30B 108.1
O3 C27' C28' 99.0(6)
O3 C27' H27C 112.0
C28' C27' H27C 112.0
O3 C27' H27D 112.0
C28' C27' H27D 112.0
H27C C27' H27D 109.7
C27' C28' C29' 104.1(8)
C27' C28' H28C 110.9
C29' C28' H28C 110.9
C27' C28' H28D 110.9
C29' C28' H28D 110.9
H28C C28' H28D 109.0
C30' C29' C28' 107.4(8)
C30' C29' H29C 110.2
C28' C29' H29C 110.2
C30' C29' H29D 110.2
C28' C29' H29D 110.2
H29C C29' H29D 108.5
O3 C30' C29' 102.5(7)
O3 C30' H30C 111.3
C29' C30' H30C 111.3
O3 C30' H30D 111.3
C29' C30' H30D 111.3
H30C C30' H30D 109.2

loop_
_geom_bond_atom_site_label_1
_geom_bond_atom_site_label_2
_geom_bond_distance
B1 P1 1.955(3)
B1 Li1 2.430(5)
B1 H1A 1.12(3)
B1 H1B 1.06(3)
B1 H1C 1.08(3)
B2 P1 1.984(3)
B2 H2A 1.18(4)
B2 H2B 1.02(4)
B2 H2C 1.02(3)
P1 C1 1.860(2)
P1 H1 1.252(19)
C1 C6 1.421(3)
C1 C2 1.437(3)
C2 C3 1.390(3)
C2 C7 1.561(3)
C3 C4 1.381(3)
C3 H3 0.9500
C4 C5 1.374(3)
C4 C15 1.543(3)
C5 C6 1.405(3)
C5 H5 0.9500
C6 C11 1.561(3)
C7 C8 1.548(4)
C7 C10 1.550(4)
C7 C9 1.551(4)
C8 H8A 0.9800
C8 H8B 0.9800
C8 H8C 0.9800
C9 H9A 0.9800
C9 H9B 0.9800
C9 H9C 0.9800
C10 H10A 0.9800
C10 H10B 0.9800
C10 H10C 0.9800
C11 C14 1.528(3)
C11 C13 1.537(3)
C11 C12 1.539(3)
C12 H12A 0.9800
C12 H12B 0.9800
C12 H12C 0.9800
C13 H13A 0.9800
C13 H13B 0.9800
C13 H13C 0.9800
C14 H14A 0.9800
C14 H14B 0.9800
C14 H14C 0.9800
C15 C18' 1.462(10)
C15 C18 1.490(5)
C15 C17 1.537(5)
C15 C17' 1.552(9)
C15 C16 1.558(5)
C15 C16' 1.593(10)
C16 H16A 0.9800
C16 H16B 0.9800
C16 H16C 0.9800
C17 H17A 0.9800
C17 H17B 0.9800
C17 H17C 0.9800
C18 H18A 0.9800
C18 H18B 0.9800
C18 H18C 0.9800
C16' H16D 0.9800
C16' H16E 0.9800
C16' H16F 0.9800
C17' H17D 0.9800
C17' H17E 0.9800
C17' H17F 0.9800
C18' H18D 0.9800
C18' H18E 0.9800
C18' H18F 0.9800
Li1 O3 1.917(5)
Li1 O1 1.919(5)
Li1 O2 1.931(5)
Li1 H1A 2.06(3)
Li1 H1B 2.03(3)
O1 C22 1.392(12)
O1 C19' 1.424(8)
O1 C22' 1.443(7)
O1 C19 1.468(11)
C19 C20 1.488(12)
C19 H19A 0.9900
C19 H19B 0.9900
C20 C21 1.485(13)
C20 H20A 0.9900
C20 H20B 0.9900
C21 C22 1.412(13)
C21 H21A 0.9900
C21 H21B 0.9900
C22 H22A 0.9900
C22 H22B 0.9900
C19' C20' 1.479(9)
C19' H19C 0.9900
C19' H19D 0.9900
C20' C21' 1.488(10)
C20' H20C 0.9900
C20' H20D 0.9900
C21' C22' 1.439(9)
C21' H21C 0.9900
C21' H21D 0.9900
C22' H22C 0.9900
C22' H22D 0.9900
O2 C23 1.423(3)
O2 C26 1.436(3)
C23 C24 1.468(4)
C23 H23A 0.9900
C23 H23B 0.9900
C24 C25 1.491(4)
C24 H24A 0.9900
C24 H24B 0.9900
C25 C26 1.474(4)
C25 H25A 0.9900
C25 H25B 0.9900
C26 H26A 0.9900
C26 H26B 0.9900
O3 C30' 1.421(10)
O3 C27' 1.442(8)
O3 C30 1.461(9)
O3 C27 1.477(8)
C27 C28 1.479(11)
C27 H27A 0.9900
C27 H27B 0.9900
C28 C29 1.460(10)
C28 H28A 0.9900
C28 H28B 0.9900
C29 C30 1.448(11)
C29 H29A 0.9900
C29 H29B 0.9900
C30 H30A 0.9900
C30 H30B 0.9900
C27' C28' 1.469(10)
C27' H27C 0.9900
C27' H27D 0.9900
C28' C29' 1.498(11)
C28' H28C 0.9900
C28' H28D 0.9900
C29' C30' 1.434(11)
C29' H29C 0.9900
C29' H29D 0.9900
C30' H30C 0.9900
C30' H30D 0.9900
